data_7246704
loop_
_publ_author_name
'Gejsn&#x00E6;s-Schaad, Deyanira'
'Meyer, Marco'
'Prescimone, Alessandro'
'Housecroft, Catherine E.'
'Constable, Edwin C.'

_publ_section_title
;
 Introducing intramolecular, interligand arene--alkynyl \p-interactions
 into heteroleptic [Cu(N^N)(P^P)]+ complexes
;
_journal_issue 20
_journal_name_full CrystEngComm
_journal_page_first 3000
_journal_page_last 3012
_journal_paper_doi 10.1039/D3CE00355H
_journal_volume 25
_journal_year 2023
_chemical_formula_moiety 'C57 H48 Cu N2 O P2, F6 P'
_chemical_formula_sum 'C57 H48 Cu F6 N2 O P3'
_chemical_formula_weight 1047.42
_space_group_crystal_system monoclinic
_space_group_IT_number 14
_space_group_name_Hall '-P 2ybc'
_space_group_name_H-M_alt 'P 1 21/c 1'
_atom_sites_solution_hydrogens geom
_atom_sites_solution_primary dual
_audit_creation_date 2022-10-08
_audit_creation_method
;
Olex2 1.5
(compiled 2022.04.07 svn.rca3783a0 for OlexSys, GUI svn.r6498)
;
_audit_update_record
;
2023-03-08 deposited with the CCDC.	2023-05-01 downloaded from the CCDC.
;
_cell_angle_alpha 90
_cell_angle_beta 103.5210(10)
_cell_angle_gamma 90
_cell_formula_units_Z 4
_cell_length_a 17.0919(3)
_cell_length_b 14.2952(3)
_cell_length_c 20.6426(3)
_cell_measurement_reflns_used 100343
_cell_measurement_temperature 150
_cell_measurement_theta_max 73.35
_cell_measurement_theta_min 2.66
_cell_volume 4903.86(15)
_computing_cell_refinement 'X-Area Recipe 1.37.0.0 (STOE, 2021)'
_computing_data_collection 'X-Area Pilatus3_SV 1.31.186.0 (STOE, 2022)'
_computing_data_reduction
;
X-Area Integrate 2.5.3.0 (STOE, 2021)
X-Area LANA 2.7.5.0 (STOE, 2022)
;
_computing_molecular_graphics 'Olex2 1.5 (Dolomanov et al., 2009)'
_computing_publication_material 'Olex2 1.5 (Dolomanov et al., 2009)'
_computing_structure_refinement 'SHELXL 2018/3 (Sheldrick, 2015)'
_computing_structure_solution 'SHELXT 2018/2 (Sheldrick, 2018)'
_diffrn_ambient_temperature 150
_diffrn_detector 'EIGER2 1M'
_diffrn_detector_area_resol_mean 13.33
_diffrn_measured_fraction_theta_full 0.999
_diffrn_measured_fraction_theta_max 0.988
_diffrn_measurement_details
;
 3802 frames, detector distance = 40 mm
;
_diffrn_measurement_device 'Eulerian 4-circle diffractometer'
_diffrn_measurement_device_type Basel-Cu-Stoe
_diffrn_measurement_method 'rotation method, \w scans'
_diffrn_radiation_collimation '1.2 0.6 mm diameter'
_diffrn_radiation_monochromator 'Graded multilayer mirror'
_diffrn_radiation_polarisn_norm 270
_diffrn_radiation_probe x-ray
_diffrn_radiation_type 'Cu K\a'
_diffrn_radiation_wavelength 1.54186
_diffrn_reflns_av_R_equivalents 0.0419
_diffrn_reflns_av_unetI/netI 0.0170
_diffrn_reflns_Laue_measured_fraction_full 0.999
_diffrn_reflns_Laue_measured_fraction_max 0.988
_diffrn_reflns_limit_h_max 21
_diffrn_reflns_limit_h_min -19
_diffrn_reflns_limit_k_max 17
_diffrn_reflns_limit_k_min -15
_diffrn_reflns_limit_l_max 25
_diffrn_reflns_limit_l_min -21
_diffrn_reflns_number 97842
_diffrn_reflns_point_group_measured_fraction_full 0.999
_diffrn_reflns_point_group_measured_fraction_max 0.988
_diffrn_reflns_theta_full 67.686
_diffrn_reflns_theta_max 73.152
_diffrn_reflns_theta_min 2.659
_diffrn_source 'Axo Cu'
_diffrn_source_current 1.00
_diffrn_source_power 0.050
_diffrn_source_voltage 50
_exptl_absorpt_coefficient_mu 2.113
_exptl_absorpt_correction_T_max 0.4534
_exptl_absorpt_correction_T_min 0.3126
_exptl_absorpt_correction_type multi-scan
_exptl_absorpt_process_details
;
STOE X-Red32, absorption correction by Gaussian integration, analogous to
P. Coppens in: F. R. Ahmed (Editor), "Crystallographic Computing", Munksgaard,
Copenhagen (1970), 255 - 270. Afterwards scaling of reflection intensities was
performed within STOE LANA. J. Koziskova, F. Hahn, J. Richter, J. Kozisek, Acta
Chimica Slovaca, vol. 9, no. 2, 2016, pp. 136 - 140.
Finally a spherical absorption correction was done within STOE LANA.
;
_exptl_crystal_colour yellow
_exptl_crystal_colour_primary yellow
_exptl_crystal_density_diffrn 1.419
_exptl_crystal_density_method 'not measured'
_exptl_crystal_description plate
_exptl_crystal_F_000 2160
_exptl_crystal_size_max 0.24
_exptl_crystal_size_mid 0.177
_exptl_crystal_size_min 0.07
_exptl_crystal_size_rad 0.180
_refine_diff_density_max 0.897
_refine_diff_density_min -0.778
_refine_diff_density_rms 0.115
_refine_ls_extinction_coef 0.00259(12)
_refine_ls_extinction_expression Fc^*^=kFc[1+0.001xFc^2^\l^3^/sin(2\q)]^-1/4^
_refine_ls_extinction_method 'SHELXL-2018/3 (Sheldrick 2018)'
_refine_ls_goodness_of_fit_ref 1.013
_refine_ls_hydrogen_treatment constr
_refine_ls_matrix_type full
_refine_ls_number_parameters 634
_refine_ls_number_reflns 9704
_refine_ls_number_restraints 33
_refine_ls_restrained_S_all 1.012
_refine_ls_R_factor_all 0.0936
_refine_ls_R_factor_gt 0.0829
_refine_ls_shift/su_max 0.001
_refine_ls_shift/su_mean 0.000
_refine_ls_structure_factor_coef Fsqd
_refine_ls_weighting_details 'w=1/[\s^2^(Fo^2^)+(0.0500P)^2^+25.0000P] where P=(Fo^2^+2Fc^2^)/3'
_refine_ls_weighting_scheme calc
_refine_ls_wR_factor_gt 0.1745
_refine_ls_wR_factor_ref 0.1846
_reflns_Friedel_coverage 0.000
_reflns_number_gt 8338
_reflns_number_total 9704
_reflns_threshold_expression 'I > 2\s(I)'
_cod_data_source_file d3ce00355h2.cif
_cod_data_source_block scd011_150k
_cod_depositor_comments 'Adding full bibliography for 7246701--7246704.cif.'
_cod_database_code 7246704
_shelx_shelxl_version_number 2018/3
_shelx_space_group_comment
;
The symmetry employed for this shelxl refinement is uniquely defined
by the following loop, which should always be used as a source of
symmetry information in preference to the above space-group names.
They are only intended as comments.
;
_shelx_estimated_absorpt_t_max 0.866
_shelx_estimated_absorpt_t_min 0.631
_olex2_refinement_description
;
1. Fixed Uiso
 At 1.2 times of:
  All C(H) groups, All C(H,H) groups
 At 1.5 times of:
  All C(H,H,H) groups
2. Uiso/Uaniso restraints and constraints
C15 \\sim C16 \\sim C17 \\sim C18: within 2A with sigma of 0.04 and sigma for
terminal atoms of 0.08 within 2A
3. Rigid body (RIGU) restrains
 C15, C16, C17, C18
 with sigma for 1-2 distances of 0.004 and sigma for 1-3 distances of 0.004
4.a Secondary CH2 refined with riding coordinates:
 C11(H11A,H11B), C15(H15A,H15B), C12(H12A,H12B), C16(H16A,H16B)
4.b Aromatic/amide H refined with riding coordinates:
 C36(H36), C26(H26), C30(H30), C28(H28), C27(H27), C35(H35), C20(H20),
 C34(H34), C53(H53), C57(H57), C24(H24), C41(H41), C47(H47), C29(H29), C56(H56),
  C2(H2), C43(H43), C4(H4), C9(H9), C55(H55), C7(H7), C42(H42), C23(H23),
 C3(H3), C54(H54), C8(H8), C21(H21), C22(H22), C51(H51), C48(H48), C49(H49),
 C50(H50)
4.c Idealised Me refined as rotating group:
 C45(H45A,H45B,H45C), C44(H44A,H44B,H44C)
4.d :
 C18(H18), C14(H14)
;
_olex2_date_sample_data_collection 2022-10-07
_olex2_date_sample_submission 2022-10-03
_olex2_exptl_crystal_mounting_method 'The crystal was mounted on a mylar loop in perfluoroether oil'
_olex2_submission_original_sample_id SCD011_150K
_olex2_submission_special_instructions 'No special instructions were received'
_stoe_detector_distance '40.0 mm'
_stoe_detector_pixelsize_x '0.075 mm'
_stoe_detector_pixelsize_y '0.075 mm'
_stoe_detector_size_x '8.0 cm'
_stoe_detector_size_y '7.7 cm'
_stoe_evaluation_integration_a 5.6
_stoe_evaluation_integration_b -1.0
_stoe_evaluation_integration_ems 0.017
_stoe_evaluation_lana_bis_l_even_max -
_stoe_evaluation_lana_bis_l_odd_max -
_stoe_evaluation_lana_bos_l_even_max 4
_stoe_evaluation_lana_bos_l_odd_max 1
_stoe_evaluation_lana_completeness 98.8
_stoe_evaluation_lana_dxs_max_order 1
_stoe_evaluation_lana_dys_max_order 1
_stoe_evaluation_lana_fs_max_order 3
_stoe_evaluation_lana_max_2theta_available 146.4
_stoe_evaluation_lana_max_2theta_desired 146.4
_stoe_evaluation_lana_mean_redundancy 10.1
_stoe_evaluation_lana_number_refls_after_or 97872
_stoe_evaluation_lana_number_refls_outliers 26097
_stoe_evaluation_lana_number_refls_total 123969
_stoe_evaluation_lana_number_refls_unique 9711
_stoe_evaluation_lana_number_refls_written 97872
_stoe_evaluation_lana_or_c1 0.035
_stoe_evaluation_lana_or_c2 0
_stoe_evaluation_lana_or_c3 0
_stoe_evaluation_lana_or_c4 0.7
_stoe_evaluation_lana_point_group 2/m
_stoe_evaluation_lana_table
;
#----------------------------------------------------------------------------
2Theta          12.6   28.4   44.2   60.0   75.8   91.6  107.4  123.2  139.0
#----------------------------------------------------------------------------
<Resolution>    5.70   2.94   2.03   1.50   1.25   1.08   0.95   0.88   0.83
N(total)         198   2118   5013  13270  26403  27901  18538  20124  10404
<Redundancy>     2.4    5.3    5.8   10.2   15.4   13.9    8.1    9.3    6.5
Complet. [%%]    95.2  100.0  100.0  100.0  100.0  100.0  100.0  100.1   91.8
<I/sigma>      169.5   87.2   52.9   26.4   17.4   13.0    9.2    5.8    3.4
R(int)         0.017  0.024  0.023  0.032  0.037  0.042  0.075  0.188  0.298
#----------------------------------------------------------------------------
;
_stoe_measurement_identifier SCD011_150K
_stoe_measurement_max_exposure_per_frame '10.0 s'
_stoe_measurement_mean_exposure_per_frame '9.7 s'
_stoe_measurement_min_exposure_per_frame '2.5 s'
_stoe_measurement_total_exposure_time '10.2 h'
_stoe_measurement_total_frame_number 3802
_stoe_measurement_total_run_number 35
_stoe_measurement_tube_power '50.0 W'

loop_
_space_group_symop_operation_xyz
'x, y, z'
'-x, y+1/2, -z+1/2'
'-x, -y, -z'
'x, -y-1/2, z-1/2'

loop_
_atom_site_label
_atom_site_type_symbol
_atom_site_fract_x
_atom_site_fract_y
_atom_site_fract_z
_atom_site_U_iso_or_equiv
_atom_site_adp_type
_atom_site_occupancy
_atom_site_site_symmetry_order
_atom_site_calc_flag
_atom_site_refinement_flags_posn
_atom_site_refinement_flags_adp
_atom_site_refinement_flags_occupancy
_atom_site_disorder_assembly
_atom_site_disorder_group
Cu1 Cu 0.70843(4) 0.68355(4) 0.53674(3) 0.03464(19) Uani 1 1 d . . . . .
P1 P 0.62249(6) 0.80656(7) 0.52705(5) 0.0319(2) Uani 1 1 d . . . . .
P2 P 0.79846(7) 0.65987(8) 0.63707(5) 0.0371(3) Uani 1 1 d . . . . .
P3 P 1.21873(7) 0.76883(9) 0.68253(6) 0.0423(3) Uani 1 1 d . . . . .
O1 O 0.76348(16) 0.8607(2) 0.62377(13) 0.0344(6) Uani 1 1 d . . . . .
F1 F 1.27634(17) 0.6780(2) 0.69600(15) 0.0551(7) Uani 1 1 d . . . . .
F4 F 1.14295(17) 0.7012(2) 0.66182(16) 0.0576(8) Uani 1 1 d . . . . .
F6 F 1.16163(17) 0.8582(2) 0.66804(16) 0.0542(7) Uani 1 1 d . . . . .
F3 F 1.29561(17) 0.8342(2) 0.70259(17) 0.0602(8) Uani 1 1 d . . . . .
F2 F 1.2263(2) 0.7704(2) 0.60696(15) 0.0606(8) Uani 1 1 d . . . . .
F5 F 1.2113(2) 0.7686(2) 0.75766(15) 0.0610(8) Uani 1 1 d . . . . .
N2 N 0.7724(2) 0.6610(3) 0.46127(17) 0.0376(8) Uani 1 1 d . . . . .
N1 N 0.6756(2) 0.5437(2) 0.51009(19) 0.0393(8) Uani 1 1 d . . . . .
C32 C 0.7458(2) 0.9315(3) 0.57642(19) 0.0338(8) Uani 1 1 d . . . . .
C25 C 0.5634(2) 0.8322(3) 0.5890(2) 0.0353(9) Uani 1 1 d . . . . .
C31 C 0.6766(2) 0.9169(3) 0.52618(19) 0.0356(9) Uani 1 1 d . . . . .
C36 C 0.6568(3) 0.9857(3) 0.4771(2) 0.0364(9) Uani 1 1 d . . . . .
H36 H 0.608967 0.980152 0.442973 0.044 Uiso 1 1 calc R U . . .
C33 C 0.7949(3) 1.0088(3) 0.5813(2) 0.0380(9) Uani 1 1 d . . . . .
C39 C 0.8448(2) 0.8469(3) 0.6529(2) 0.0361(9) Uani 1 1 d . . . . .
C26 C 0.5016(3) 0.7724(3) 0.5951(2) 0.0411(10) Uani 1 1 d . . . . .
H26 H 0.493087 0.716088 0.569934 0.049 Uiso 1 1 calc R U . . .
C52 C 0.7557(3) 0.6346(3) 0.7085(2) 0.0402(10) Uani 1 1 d . . . . .
C10 C 0.8131(3) 0.7243(3) 0.4338(2) 0.0415(10) Uani 1 1 d . . . . .
C40 C 0.8691(3) 0.7551(3) 0.6677(2) 0.0409(10) Uani 1 1 d . . . . .
C19 C 0.5437(3) 0.8068(3) 0.4505(2) 0.0382(9) Uani 1 1 d . . . . .
C38 C 0.8957(3) 0.9236(3) 0.6651(2) 0.0414(10) Uani 1 1 d . . . . .
C30 C 0.5764(3) 0.9121(3) 0.6286(2) 0.0407(10) Uani 1 1 d . . . . .
H30 H 0.619704 0.952800 0.626438 0.049 Uiso 1 1 calc R U . . .
C28 C 0.4647(3) 0.8743(3) 0.6755(2) 0.0437(10) Uani 1 1 d . . . . .
H28 H 0.430614 0.889145 0.704421 0.052 Uiso 1 1 calc R U . . .
C1 C 0.6327(3) 0.4870(3) 0.5406(2) 0.0414(10) Uani 1 1 d . . . . .
C5 C 0.7218(3) 0.5059(3) 0.4715(2) 0.0428(10) Uani 1 1 d . . . . .
C6 C 0.7645(3) 0.5725(3) 0.4373(2) 0.0425(10) Uani 1 1 d . . . . .
C27 C 0.4522(3) 0.7940(3) 0.6376(2) 0.0437(10) Uani 1 1 d . . . . .
H27 H 0.409426 0.753104 0.640556 0.052 Uiso 1 1 calc R U . . .
C35 C 0.7071(3) 1.0625(3) 0.4782(2) 0.0410(10) Uani 1 1 d . . . . .
H35 H 0.694737 1.107321 0.443313 0.049 Uiso 1 1 calc R U . . .
C20 C 0.4704(3) 0.8529(3) 0.4441(2) 0.0457(11) Uani 1 1 d . . . . .
H20 H 0.461603 0.890856 0.479484 0.055 Uiso 1 1 calc R U . . .
C11 C 0.8206(3) 0.8198(3) 0.4641(2) 0.0437(10) Uani 1 1 d . . . . .
H11A H 0.821026 0.813341 0.511900 0.052 Uiso 1 1 calc R U . . .
H11B H 0.771909 0.855979 0.442935 0.052 Uiso 1 1 calc R U . . .
C34 C 0.7748(3) 1.0745(3) 0.5292(2) 0.0425(10) Uani 1 1 d . . . . .
H34 H 0.808164 1.127592 0.529219 0.051 Uiso 1 1 calc R U . . .
C37 C 0.8625(3) 1.0203(3) 0.6436(2) 0.0456(11) Uani 1 1 d . . . . .
C53 C 0.6866(3) 0.6841(4) 0.7111(2) 0.0525(13) Uani 1 1 d . . . . .
H53 H 0.666085 0.728927 0.677376 0.063 Uiso 1 1 calc R U . . .
C57 C 0.7861(3) 0.5722(3) 0.7594(2) 0.0458(11) Uani 1 1 d . . . . .
H57 H 0.834750 0.539678 0.760071 0.055 Uiso 1 1 calc R U . . .
C24 C 0.5559(3) 0.7539(3) 0.3974(2) 0.0461(11) Uani 1 1 d . . . . .
H24 H 0.605607 0.722257 0.400791 0.055 Uiso 1 1 calc R U . . .
C46 C 0.8611(3) 0.5600(4) 0.6276(2) 0.0477(11) Uani 1 1 d . . . . .
C15 C 0.5777(3) 0.5356(3) 0.5776(2) 0.0457(10) Uani 1 1 d . U . . .
H15A H 0.605715 0.591823 0.599652 0.055 Uiso 1 1 calc R U . . .
H15B H 0.529248 0.557102 0.544703 0.055 Uiso 1 1 calc R U . . .
C41 C 0.9482(3) 0.7410(4) 0.7036(2) 0.0484(11) Uani 1 1 d . . . . .
H41 H 0.966436 0.679682 0.717053 0.058 Uiso 1 1 calc R U . . .
C47 C 0.8361(3) 0.4687(4) 0.6370(2) 0.0518(12) Uani 1 1 d . . . . .
H47 H 0.790797 0.459256 0.655488 0.062 Uiso 1 1 calc R U . . .
C29 C 0.5273(3) 0.9329(4) 0.6710(2) 0.0476(11) Uani 1 1 d . . . . .
H29 H 0.536639 0.988116 0.697279 0.057 Uiso 1 1 calc R U . . .
C56 C 0.7458(3) 0.5567(4) 0.8096(2) 0.0509(12) Uani 1 1 d . . . . .
H56 H 0.766105 0.512182 0.843511 0.061 Uiso 1 1 calc R U . . .
C12 C 0.8948(3) 0.8771(4) 0.4584(3) 0.0503(11) Uani 1 1 d . . . . .
H12A H 0.896677 0.882024 0.410943 0.060 Uiso 1 1 calc R U . . .
H12B H 0.890284 0.941141 0.475413 0.060 Uiso 1 1 calc R U . . .
C2 C 0.6373(3) 0.3902(4) 0.5354(3) 0.0519(12) Uani 1 1 d . . . . .
H2 H 0.606868 0.350856 0.557367 0.062 Uiso 1 1 calc R U . . .
C43 C 0.9749(3) 0.9059(4) 0.6996(2) 0.0516(12) Uani 1 1 d . . . . .
H43 H 1.012195 0.956147 0.709441 0.062 Uiso 1 1 calc R U . . .
C4 C 0.7285(3) 0.4099(4) 0.4652(3) 0.0525(12) Uani 1 1 d . . . . .
H4 H 0.761708 0.384522 0.438541 0.063 Uiso 1 1 calc R U . . .
C9 C 0.8443(3) 0.7019(4) 0.3791(3) 0.0534(12) Uani 1 1 d . . . . .
H9 H 0.872375 0.747547 0.359953 0.064 Uiso 1 1 calc R U . . .
C55 C 0.6767(3) 0.6057(4) 0.8105(2) 0.0563(13) Uani 1 1 d . . . . .
H55 H 0.649338 0.595218 0.844994 0.068 Uiso 1 1 calc R U . . .
C7 C 0.7941(3) 0.5471(4) 0.3826(3) 0.0557(13) Uani 1 1 d . . . . .
H7 H 0.787046 0.485152 0.365638 0.067 Uiso 1 1 calc R U . . .
C42 C 0.9996(3) 0.8159(4) 0.7194(3) 0.0548(13) Uani 1 1 d . . . . .
H42 H 1.053087 0.805688 0.744483 0.066 Uiso 1 1 calc R U . . .
C23 C 0.4959(4) 0.7469(4) 0.3393(2) 0.0574(14) Uani 1 1 d . . . . .
H23 H 0.505235 0.711605 0.302882 0.069 Uiso 1 1 calc R U . . .
C13 C 0.9691(3) 0.8341(4) 0.4960(3) 0.0584(13) Uani 1 1 d . . . . .
C3 C 0.6865(3) 0.3519(4) 0.4978(3) 0.0558(13) Uani 1 1 d . . . . .
H3 H 0.691269 0.285937 0.494700 0.067 Uiso 1 1 calc R U . . .
C54 C 0.6474(3) 0.6699(5) 0.7609(3) 0.0631(16) Uani 1 1 d . . . . .
H54 H 0.599982 0.704355 0.761394 0.076 Uiso 1 1 calc R U . . .
C8 C 0.8339(4) 0.6126(5) 0.3533(3) 0.0626(15) Uani 1 1 d . . . . .
H8 H 0.853911 0.596442 0.315532 0.075 Uiso 1 1 calc R U . . .
C21 C 0.4106(3) 0.8438(4) 0.3865(3) 0.0571(14) Uani 1 1 d . . . . .
H21 H 0.360441 0.874433 0.383030 0.069 Uiso 1 1 calc R U . . .
C18 C 0.4330(4) 0.5541(4) 0.6728(3) 0.0599(14) Uani 1 1 d . U . . .
H18 H 0.389147 0.580600 0.687390 0.072 Uiso 1 1 calc R U . . .
C22 C 0.4227(4) 0.7908(4) 0.3339(3) 0.0628(16) Uani 1 1 d . . . . .
H22 H 0.381237 0.784515 0.294526 0.075 Uiso 1 1 calc R U . . .
C17 C 0.4870(4) 0.5214(4) 0.6548(3) 0.0631(15) Uani 1 1 d . U . . .
C51 C 0.9269(3) 0.5726(5) 0.5992(3) 0.0613(15) Uani 1 1 d . . . . .
H51 H 0.944057 0.633874 0.591244 0.074 Uiso 1 1 calc R U . . .
C45 C 0.8242(4) 1.0600(4) 0.6988(3) 0.0611(14) Uani 1 1 d . . . . .
H45A H 0.801927 1.122177 0.685747 0.092 Uiso 1 1 calc R U . . .
H45B H 0.865299 1.064602 0.740650 0.092 Uiso 1 1 calc R U . . .
H45C H 0.781025 1.018196 0.704980 0.092 Uiso 1 1 calc R U . . .
C48 C 0.8764(4) 0.3923(4) 0.6199(3) 0.0658(16) Uani 1 1 d . . . . .
H48 H 0.858471 0.330971 0.626593 0.079 Uiso 1 1 calc R U . . .
C44 C 0.9279(4) 1.0870(5) 0.6317(3) 0.0704(17) Uani 1 1 d . . . . .
H44A H 0.951768 1.061706 0.596623 0.106 Uiso 1 1 calc R U . . .
H44B H 0.969729 1.093744 0.672962 0.106 Uiso 1 1 calc R U . . .
H44C H 0.904041 1.148314 0.617989 0.106 Uiso 1 1 calc R U . . .
C49 C 0.9423(5) 0.4044(5) 0.5931(3) 0.082(2) Uani 1 1 d . . . . .
H49 H 0.970388 0.351703 0.581856 0.098 Uiso 1 1 calc R U . . .
C50 C 0.9672(4) 0.4947(6) 0.5826(3) 0.080(2) Uani 1 1 d . . . . .
H50 H 1.012410 0.503323 0.563836 0.096 Uiso 1 1 calc R U . . .
C16 C 0.5512(5) 0.4775(5) 0.6294(4) 0.096(3) Uani 1 1 d . U . . .
H16A H 0.532119 0.416047 0.609791 0.116 Uiso 1 1 calc R U . . .
H16B H 0.597973 0.466275 0.667059 0.116 Uiso 1 1 calc R U . . .
C14 C 1.0281(4) 0.7994(6) 0.5287(3) 0.084(2) Uani 1 1 d . . . . .
H14 H 1.075474 0.771583 0.554921 0.100 Uiso 1 1 calc R U . . .

loop_
_atom_site_aniso_label
_atom_site_aniso_U_11
_atom_site_aniso_U_22
_atom_site_aniso_U_33
_atom_site_aniso_U_23
_atom_site_aniso_U_13
_atom_site_aniso_U_12
Cu1 0.0360(3) 0.0357(3) 0.0319(3) -0.0008(2) 0.0070(2) 0.0035(2)
P1 0.0317(5) 0.0324(5) 0.0307(5) -0.0002(4) 0.0054(4) 0.0024(4)
P2 0.0371(6) 0.0416(6) 0.0310(5) 0.0021(4) 0.0049(4) 0.0063(5)
P3 0.0391(6) 0.0430(6) 0.0448(6) 0.0014(5) 0.0101(5) 0.0002(5)
O1 0.0319(14) 0.0373(15) 0.0330(14) 0.0027(12) 0.0053(11) 0.0007(12)
F1 0.0533(16) 0.0495(16) 0.0580(17) -0.0008(13) 0.0039(13) 0.0127(13)
F4 0.0482(16) 0.0505(17) 0.0680(19) 0.0074(14) 0.0010(14) -0.0109(13)
F6 0.0461(15) 0.0452(15) 0.0710(19) 0.0042(14) 0.0131(14) 0.0058(12)
F3 0.0411(15) 0.0569(18) 0.083(2) -0.0071(16) 0.0142(14) -0.0081(13)
F2 0.076(2) 0.0608(19) 0.0499(16) 0.0066(14) 0.0254(15) 0.0074(16)
F5 0.074(2) 0.0644(19) 0.0478(16) 0.0000(14) 0.0200(15) 0.0017(16)
N2 0.0353(18) 0.044(2) 0.0339(18) -0.0031(15) 0.0093(14) 0.0037(15)
N1 0.0415(19) 0.0327(18) 0.044(2) -0.0044(15) 0.0105(16) 0.0021(15)
C32 0.035(2) 0.036(2) 0.0305(19) 0.0050(16) 0.0084(16) 0.0019(17)
C25 0.034(2) 0.034(2) 0.035(2) 0.0032(17) 0.0030(16) -0.0004(17)
C31 0.036(2) 0.043(2) 0.0278(19) -0.0025(17) 0.0076(16) 0.0040(18)
C36 0.037(2) 0.037(2) 0.035(2) 0.0010(17) 0.0099(17) 0.0028(17)
C33 0.038(2) 0.038(2) 0.038(2) -0.0048(18) 0.0087(18) -0.0072(18)
C39 0.0269(19) 0.050(2) 0.0295(19) -0.0019(18) 0.0034(15) 0.0000(17)
C26 0.038(2) 0.037(2) 0.049(2) -0.0013(19) 0.0124(19) -0.0024(18)
C52 0.040(2) 0.038(2) 0.040(2) 0.0026(18) 0.0024(18) 0.0040(18)
C10 0.039(2) 0.053(3) 0.034(2) -0.0005(19) 0.0114(18) 0.003(2)
C40 0.037(2) 0.053(3) 0.033(2) 0.0069(19) 0.0084(17) 0.009(2)
C19 0.040(2) 0.037(2) 0.037(2) -0.0001(18) 0.0090(18) -0.0060(18)
C38 0.037(2) 0.049(3) 0.038(2) -0.0048(19) 0.0077(18) -0.0077(19)
C30 0.041(2) 0.044(2) 0.040(2) -0.0048(19) 0.0151(19) -0.0052(19)
C28 0.042(2) 0.053(3) 0.040(2) 0.002(2) 0.0151(19) 0.003(2)
C1 0.041(2) 0.034(2) 0.047(2) -0.0016(19) 0.0058(19) -0.0010(18)
C5 0.043(2) 0.041(2) 0.043(2) -0.0100(19) 0.0056(19) 0.0043(19)
C6 0.038(2) 0.047(3) 0.043(2) -0.011(2) 0.0112(19) 0.0059(19)
C27 0.040(2) 0.046(3) 0.048(3) 0.007(2) 0.016(2) 0.002(2)
C35 0.046(2) 0.037(2) 0.040(2) 0.0051(18) 0.0120(19) 0.0009(19)
C20 0.042(2) 0.042(2) 0.047(3) 0.005(2) -0.002(2) 0.002(2)
C11 0.043(2) 0.046(3) 0.047(3) 0.000(2) 0.021(2) 0.001(2)
C34 0.046(2) 0.036(2) 0.047(2) 0.0018(19) 0.013(2) -0.0050(19)
C37 0.046(3) 0.047(3) 0.041(2) -0.007(2) 0.005(2) -0.010(2)
C53 0.055(3) 0.067(3) 0.037(2) 0.012(2) 0.014(2) 0.018(3)
C57 0.053(3) 0.046(3) 0.036(2) 0.0038(19) 0.005(2) 0.007(2)
C24 0.053(3) 0.047(3) 0.038(2) -0.001(2) 0.011(2) -0.009(2)
C46 0.046(3) 0.059(3) 0.035(2) 0.000(2) 0.0043(19) 0.011(2)
C15 0.047(3) 0.037(2) 0.054(3) 0.002(2) 0.013(2) -0.003(2)
C41 0.037(2) 0.064(3) 0.042(2) 0.003(2) 0.0045(19) 0.005(2)
C47 0.057(3) 0.046(3) 0.047(3) -0.003(2) 0.002(2) 0.017(2)
C29 0.052(3) 0.053(3) 0.041(2) -0.008(2) 0.018(2) -0.003(2)
C56 0.071(3) 0.049(3) 0.032(2) 0.007(2) 0.012(2) -0.001(2)
C12 0.048(3) 0.055(3) 0.050(3) 0.002(2) 0.015(2) -0.001(2)
C2 0.055(3) 0.040(3) 0.056(3) -0.003(2) 0.005(2) 0.002(2)
C43 0.034(2) 0.069(3) 0.048(3) -0.004(2) 0.002(2) -0.011(2)
C4 0.055(3) 0.045(3) 0.054(3) -0.012(2) 0.005(2) 0.010(2)
C9 0.052(3) 0.067(3) 0.047(3) -0.009(2) 0.023(2) -0.002(2)
C55 0.061(3) 0.072(4) 0.040(3) 0.006(2) 0.019(2) -0.002(3)
C7 0.056(3) 0.063(3) 0.051(3) -0.019(3) 0.018(2) 0.001(3)
C42 0.035(2) 0.077(4) 0.048(3) 0.001(3) 0.002(2) -0.001(2)
C23 0.073(4) 0.065(3) 0.028(2) -0.004(2) 0.000(2) -0.025(3)
C13 0.052(3) 0.073(4) 0.049(3) -0.001(3) 0.011(2) -0.006(3)
C3 0.062(3) 0.037(3) 0.062(3) -0.010(2) 0.003(3) 0.006(2)
C54 0.055(3) 0.096(5) 0.043(3) 0.014(3) 0.022(2) 0.017(3)
C8 0.064(3) 0.079(4) 0.052(3) -0.018(3) 0.027(3) 0.001(3)
C21 0.044(3) 0.051(3) 0.063(3) 0.015(3) -0.013(2) -0.006(2)
C18 0.060(3) 0.063(3) 0.060(3) 0.012(3) 0.020(3) 0.002(3)
C22 0.062(3) 0.066(4) 0.047(3) 0.016(3) -0.014(2) -0.024(3)
C17 0.067(3) 0.052(3) 0.079(4) 0.021(3) 0.036(3) 0.004(3)
C51 0.060(3) 0.075(4) 0.052(3) 0.004(3) 0.019(3) 0.021(3)
C45 0.077(4) 0.056(3) 0.045(3) -0.019(2) 0.004(3) 0.002(3)
C48 0.071(4) 0.058(3) 0.059(3) -0.014(3) -0.003(3) 0.027(3)
C44 0.059(3) 0.069(4) 0.073(4) 0.006(3) -0.005(3) -0.029(3)
C49 0.093(5) 0.081(5) 0.064(4) -0.012(3) 0.007(3) 0.053(4)
C50 0.075(4) 0.108(6) 0.063(4) 0.002(4) 0.026(3) 0.046(4)
C16 0.115(6) 0.065(4) 0.137(7) 0.045(4) 0.086(5) 0.030(4)
C14 0.058(4) 0.119(6) 0.063(4) 0.009(4) -0.007(3) 0.000(4)

loop_
_atom_type_symbol
_atom_type_description
_atom_type_scat_dispersion_real
_atom_type_scat_dispersion_imag
_atom_type_scat_source
C C 0.0181 0.0091 'International Tables Vol C Tables 4.2.6.8 and 6.1.1.4'
H H 0.0000 0.0000 'International Tables Vol C Tables 4.2.6.8 and 6.1.1.4'
Cu Cu -1.9646 0.5888 'International Tables Vol C Tables 4.2.6.8 and 6.1.1.4'
F F 0.0727 0.0534 'International Tables Vol C Tables 4.2.6.8 and 6.1.1.4'
N N 0.0311 0.0180 'International Tables Vol C Tables 4.2.6.8 and 6.1.1.4'
O O 0.0492 0.0322 'International Tables Vol C Tables 4.2.6.8 and 6.1.1.4'
P P 0.2955 0.4335 'International Tables Vol C Tables 4.2.6.8 and 6.1.1.4'

loop_
_exptl_crystal_face_index_h
_exptl_crystal_face_index_k
_exptl_crystal_face_index_l
_exptl_crystal_face_perp_dist
-1 10 8 0.1609
17 -30 14 0.0758
-10 2 -1 0.1372
-3 -5 -10 0.1714
30 2 9 0.1355
-2 5 -1 0.0849

loop_
_geom_angle_atom_site_label_1
_geom_angle_atom_site_label_2
_geom_angle_atom_site_label_3
_geom_angle
_geom_angle_site_symmetry_1
_geom_angle_site_symmetry_3
_geom_angle_publ_flag
P1 Cu1 P2 118.47(5) . . ?
N2 Cu1 P1 119.06(11) . . ?
N2 Cu1 P2 106.68(10) . . ?
N1 Cu1 P1 125.64(11) . . ?
N1 Cu1 P2 100.16(11) . . ?
N1 Cu1 N2 79.47(15) . . ?
C25 P1 Cu1 122.81(14) . . ?
C31 P1 Cu1 110.51(14) . . ?
C31 P1 C25 101.28(19) . . ?
C19 P1 Cu1 114.19(15) . . ?
C19 P1 C25 100.81(19) . . ?
C19 P1 C31 105.22(19) . . ?
C52 P2 Cu1 116.50(15) . . ?
C52 P2 C40 102.9(2) . . ?
C40 P2 Cu1 116.77(14) . . ?
C46 P2 Cu1 107.77(15) . . ?
C46 P2 C52 106.7(2) . . ?
C46 P2 C40 105.3(2) . . ?
F4 P3 F1 89.02(17) . . ?
F4 P3 F6 90.73(16) . . ?
F4 P3 F2 89.58(18) . . ?
F6 P3 F1 179.13(18) . . ?
F6 P3 F2 89.51(17) . . ?
F3 P3 F1 89.65(17) . . ?
F3 P3 F4 178.51(19) . . ?
F3 P3 F6 90.59(17) . . ?
F3 P3 F2 89.74(18) . . ?
F2 P3 F1 89.65(17) . . ?
F5 P3 F1 90.87(17) . . ?
F5 P3 F4 90.89(18) . . ?
F5 P3 F6 89.97(17) . . ?
F5 P3 F3 89.80(18) . . ?
F5 P3 F2 179.31(19) . . ?
C32 O1 C39 116.0(3) . . ?
C10 N2 Cu1 127.8(3) . . ?
C10 N2 C6 119.5(4) . . ?
C6 N2 Cu1 112.6(3) . . ?
C1 N1 Cu1 126.1(3) . . ?
C1 N1 C5 119.4(4) . . ?
C5 N1 Cu1 111.9(3) . . ?
O1 C32 C31 115.0(4) . . ?
C33 C32 O1 120.3(4) . . ?
C33 C32 C31 124.8(4) . . ?
C26 C25 P1 119.5(3) . . ?
C26 C25 C30 118.3(4) . . ?
C30 C25 P1 122.2(3) . . ?
C32 C31 P1 117.6(3) . . ?
C32 C31 C36 117.0(4) . . ?
C36 C31 P1 125.3(3) . . ?
C31 C36 H36 120.0 . . ?
C35 C36 C31 120.0(4) . . ?
C35 C36 H36 120.0 . . ?
C32 C33 C34 116.4(4) . . ?
C32 C33 C37 118.5(4) . . ?
C34 C33 C37 125.0(4) . . ?
C40 C39 O1 116.5(4) . . ?
C38 C39 O1 119.1(4) . . ?
C38 C39 C40 124.4(4) . . ?
C25 C26 H26 119.7 . . ?
C25 C26 C27 120.6(4) . . ?
C27 C26 H26 119.7 . . ?
C53 C52 P2 115.7(3) . . ?
C57 C52 P2 126.2(4) . . ?
C57 C52 C53 118.1(4) . . ?
N2 C10 C11 116.1(4) . . ?
N2 C10 C9 121.4(5) . . ?
C9 C10 C11 122.5(4) . . ?
C39 C40 P2 119.1(3) . . ?
C39 C40 C41 117.1(5) . . ?
C41 C40 P2 123.7(4) . . ?
C20 C19 P1 123.3(3) . . ?
C24 C19 P1 117.9(4) . . ?
C24 C19 C20 118.7(4) . . ?
C39 C38 C37 119.4(4) . . ?
C39 C38 C43 116.2(5) . . ?
C43 C38 C37 124.3(4) . . ?
C25 C30 H30 119.6 . . ?
C29 C30 C25 120.8(4) . . ?
C29 C30 H30 119.6 . . ?
C27 C28 H28 120.4 . . ?
C27 C28 C29 119.1(4) . . ?
C29 C28 H28 120.4 . . ?
N1 C1 C15 115.5(4) . . ?
N1 C1 C2 121.1(5) . . ?
C2 C1 C15 123.3(4) . . ?
N1 C5 C6 116.4(4) . . ?
N1 C5 C4 121.4(5) . . ?
C4 C5 C6 122.2(4) . . ?
N2 C6 C5 116.5(4) . . ?
N2 C6 C7 121.1(5) . . ?
C7 C6 C5 122.4(4) . . ?
C26 C27 H27 119.7 . . ?
C28 C27 C26 120.6(4) . . ?
C28 C27 H27 119.7 . . ?
C36 C35 H35 119.5 . . ?
C34 C35 C36 120.9(4) . . ?
C34 C35 H35 119.5 . . ?
C19 C20 H20 119.8 . . ?
C21 C20 C19 120.4(5) . . ?
C21 C20 H20 119.8 . . ?
C10 C11 H11A 108.2 . . ?
C10 C11 H11B 108.2 . . ?
C10 C11 C12 116.5(4) . . ?
H11A C11 H11B 107.3 . . ?
C12 C11 H11A 108.2 . . ?
C12 C11 H11B 108.2 . . ?
C33 C34 H34 119.6 . . ?
C35 C34 C33 120.7(4) . . ?
C35 C34 H34 119.6 . . ?
C33 C37 C45 107.0(4) . . ?
C33 C37 C44 111.7(4) . . ?
C38 C37 C33 107.9(4) . . ?
C38 C37 C45 108.1(4) . . ?
C38 C37 C44 112.2(4) . . ?
C44 C37 C45 109.9(5) . . ?
C52 C53 H53 119.2 . . ?
C54 C53 C52 121.6(5) . . ?
C54 C53 H53 119.2 . . ?
C52 C57 H57 119.8 . . ?
C52 C57 C56 120.3(5) . . ?
C56 C57 H57 119.8 . . ?
C19 C24 H24 119.8 . . ?
C23 C24 C19 120.3(5) . . ?
C23 C24 H24 119.8 . . ?
C47 C46 P2 120.6(4) . . ?
C51 C46 P2 119.7(4) . . ?
C51 C46 C47 118.7(5) . . ?
C1 C15 H15A 108.4 . . ?
C1 C15 H15B 108.4 . . ?
H15A C15 H15B 107.4 . . ?
C16 C15 C1 115.6(4) . . ?
C16 C15 H15A 108.4 . . ?
C16 C15 H15B 108.4 . . ?
C40 C41 H41 120.0 . . ?
C42 C41 C40 120.0(5) . . ?
C42 C41 H41 120.0 . . ?
C46 C47 H47 119.5 . . ?
C48 C47 C46 121.0(6) . . ?
C48 C47 H47 119.5 . . ?
C30 C29 H29 119.7 . . ?
C28 C29 C30 120.6(5) . . ?
C28 C29 H29 119.7 . . ?
C57 C56 H56 119.8 . . ?
C55 C56 C57 120.4(5) . . ?
C55 C56 H56 119.8 . . ?
C11 C12 H12A 109.3 . . ?
C11 C12 H12B 109.3 . . ?
H12A C12 H12B 108.0 . . ?
C13 C12 C11 111.4(4) . . ?
C13 C12 H12A 109.3 . . ?
C13 C12 H12B 109.3 . . ?
C1 C2 H2 120.3 . . ?
C3 C2 C1 119.3(5) . . ?
C3 C2 H2 120.3 . . ?
C38 C43 H43 119.7 . . ?
C42 C43 C38 120.7(5) . . ?
C42 C43 H43 119.7 . . ?
C5 C4 H4 120.4 . . ?
C3 C4 C5 119.2(5) . . ?
C3 C4 H4 120.4 . . ?
C10 C9 H9 120.4 . . ?
C8 C9 C10 119.2(5) . . ?
C8 C9 H9 120.4 . . ?
C56 C55 H55 120.3 . . ?
C56 C55 C54 119.4(5) . . ?
C54 C55 H55 120.3 . . ?
C6 C7 H7 120.3 . . ?
C8 C7 C6 119.4(5) . . ?
C8 C7 H7 120.3 . . ?
C41 C42 C43 121.2(5) . . ?
C41 C42 H42 119.4 . . ?
C43 C42 H42 119.4 . . ?
C24 C23 H23 119.7 . . ?
C22 C23 C24 120.7(5) . . ?
C22 C23 H23 119.7 . . ?
C14 C13 C12 177.4(7) . . ?
C2 C3 H3 120.2 . . ?
C4 C3 C2 119.5(5) . . ?
C4 C3 H3 120.2 . . ?
C53 C54 C55 120.0(5) . . ?
C53 C54 H54 120.0 . . ?
C55 C54 H54 120.0 . . ?
C9 C8 H8 120.3 . . ?
C7 C8 C9 119.4(5) . . ?
C7 C8 H8 120.3 . . ?
C20 C21 H21 119.6 . . ?
C22 C21 C20 120.8(5) . . ?
C22 C21 H21 119.6 . . ?
C17 C18 H18 180.0 . . ?
C23 C22 H22 120.4 . . ?
C21 C22 C23 119.1(5) . . ?
C21 C22 H22 120.4 . . ?
C18 C17 C16 176.7(8) . . ?
C46 C51 H51 120.2 . . ?
C50 C51 C46 119.5(6) . . ?
C50 C51 H51 120.2 . . ?
C37 C45 H45A 109.5 . . ?
C37 C45 H45B 109.5 . . ?
C37 C45 H45C 109.5 . . ?
H45A C45 H45B 109.5 . . ?
H45A C45 H45C 109.5 . . ?
H45B C45 H45C 109.5 . . ?
C47 C48 H48 119.7 . . ?
C49 C48 C47 120.5(6) . . ?
C49 C48 H48 119.7 . . ?
C37 C44 H44A 109.5 . . ?
C37 C44 H44B 109.5 . . ?
C37 C44 H44C 109.5 . . ?
H44A C44 H44B 109.5 . . ?
H44A C44 H44C 109.5 . . ?
H44B C44 H44C 109.5 . . ?
C48 C49 H49 120.4 . . ?
C48 C49 C50 119.1(6) . . ?
C50 C49 H49 120.4 . . ?
C51 C50 H50 119.5 . . ?
C49 C50 C51 121.1(6) . . ?
C49 C50 H50 119.5 . . ?
C15 C16 H16A 108.9 . . ?
C15 C16 H16B 108.9 . . ?
C17 C16 C15 113.2(5) . . ?
C17 C16 H16A 108.9 . . ?
C17 C16 H16B 108.9 . . ?
H16A C16 H16B 107.7 . . ?
C13 C14 H14 180.0 . . ?

loop_
_geom_bond_atom_site_label_1
_geom_bond_atom_site_label_2
_geom_bond_distance
_geom_bond_site_symmetry_2
_geom_bond_publ_flag
Cu1 P1 2.2699(12) . ?
Cu1 P2 2.2982(12) . ?
Cu1 N2 2.127(3) . ?
Cu1 N1 2.114(4) . ?
P1 C25 1.842(4) . ?
P1 C31 1.831(5) . ?
P1 C19 1.820(4) . ?
P2 C52 1.829(5) . ?
P2 C40 1.831(5) . ?
P2 C46 1.822(5) . ?
P3 F1 1.613(3) . ?
P3 F4 1.593(3) . ?
P3 F6 1.593(3) . ?
P3 F3 1.586(3) . ?
P3 F2 1.595(3) . ?
P3 F5 1.585(3) . ?
O1 C32 1.390(5) . ?
O1 C39 1.393(5) . ?
N2 C10 1.344(6) . ?
N2 C6 1.355(6) . ?
N1 C1 1.345(6) . ?
N1 C5 1.359(6) . ?
C32 C31 1.394(6) . ?
C32 C33 1.377(6) . ?
C25 C26 1.387(6) . ?
C25 C30 1.392(6) . ?
C31 C36 1.396(6) . ?
C36 H36 0.9500 . ?
C36 C35 1.391(6) . ?
C33 C34 1.407(6) . ?
C33 C37 1.525(6) . ?
C39 C40 1.389(6) . ?
C39 C38 1.386(6) . ?
C26 H26 0.9500 . ?
C26 C27 1.387(6) . ?
C52 C53 1.388(6) . ?
C52 C57 1.385(6) . ?
C10 C11 1.495(7) . ?
C10 C9 1.393(6) . ?
C40 C41 1.395(6) . ?
C19 C20 1.395(6) . ?
C19 C24 1.387(6) . ?
C38 C37 1.520(7) . ?
C38 C43 1.397(6) . ?
C30 H30 0.9500 . ?
C30 C29 1.380(6) . ?
C28 H28 0.9500 . ?
C28 C27 1.378(7) . ?
C28 C29 1.379(7) . ?
C1 C15 1.511(6) . ?
C1 C2 1.391(6) . ?
C5 C6 1.475(7) . ?
C5 C4 1.386(7) . ?
C6 C7 1.388(6) . ?
C27 H27 0.9500 . ?
C35 H35 0.9500 . ?
C35 C34 1.381(6) . ?
C20 H20 0.9500 . ?
C20 C21 1.382(7) . ?
C11 H11A 0.9900 . ?
C11 H11B 0.9900 . ?
C11 C12 1.537(6) . ?
C34 H34 0.9500 . ?
C37 C45 1.550(7) . ?
C37 C44 1.532(7) . ?
C53 H53 0.9500 . ?
C53 C54 1.369(7) . ?
C57 H57 0.9500 . ?
C57 C56 1.388(7) . ?
C24 H24 0.9500 . ?
C24 C23 1.387(7) . ?
C46 C47 1.400(7) . ?
C46 C51 1.396(7) . ?
C15 H15A 0.9900 . ?
C15 H15B 0.9900 . ?
C15 C16 1.505(7) . ?
C41 H41 0.9500 . ?
C41 C42 1.375(7) . ?
C47 H47 0.9500 . ?
C47 C48 1.381(7) . ?
C29 H29 0.9500 . ?
C56 H56 0.9500 . ?
C56 C55 1.377(8) . ?
C12 H12A 0.9900 . ?
C12 H12B 0.9900 . ?
C12 C13 1.461(7) . ?
C2 H2 0.9500 . ?
C2 C3 1.384(7) . ?
C43 H43 0.9500 . ?
C43 C42 1.387(8) . ?
C4 H4 0.9500 . ?
C4 C3 1.372(8) . ?
C9 H9 0.9500 . ?
C9 C8 1.379(8) . ?
C55 H55 0.9500 . ?
C55 C54 1.379(8) . ?
C7 H7 0.9500 . ?
C7 C8 1.378(8) . ?
C42 H42 0.9500 . ?
C23 H23 0.9500 . ?
C23 C22 1.380(9) . ?
C13 C14 1.182(8) . ?
C3 H3 0.9500 . ?
C54 H54 0.9500 . ?
C8 H8 0.9500 . ?
C21 H21 0.9500 . ?
C21 C22 1.378(9) . ?
C18 H18 0.9500 . ?
C18 C17 1.170(8) . ?
C22 H22 0.9500 . ?
C17 C16 1.462(8) . ?
C51 H51 0.9500 . ?
C51 C50 1.395(8) . ?
C45 H45A 0.9800 . ?
C45 H45B 0.9800 . ?
C45 H45C 0.9800 . ?
C48 H48 0.9500 . ?
C48 C49 1.377(10) . ?
C44 H44A 0.9800 . ?
C44 H44B 0.9800 . ?
C44 H44C 0.9800 . ?
C49 H49 0.9500 . ?
C49 C50 1.392(11) . ?
C50 H50 0.9500 . ?
C16 H16A 0.9900 . ?
C16 H16B 0.9900 . ?
C14 H14 0.9500 . ?

loop_
_geom_torsion_atom_site_label_1
_geom_torsion_atom_site_label_2
_geom_torsion_atom_site_label_3
_geom_torsion_atom_site_label_4
_geom_torsion
_geom_torsion_site_symmetry_1
_geom_torsion_site_symmetry_2
_geom_torsion_site_symmetry_3
_geom_torsion_site_symmetry_4
_geom_torsion_publ_flag
Cu1 P1 C25 C26 -69.0(4) . . . . ?
Cu1 P1 C25 C30 113.5(3) . . . . ?
Cu1 P1 C31 C32 -50.2(3) . . . . ?
Cu1 P1 C31 C36 126.0(3) . . . . ?
Cu1 P1 C19 C20 156.3(3) . . . . ?
Cu1 P1 C19 C24 -19.9(4) . . . . ?
Cu1 P2 C52 C53 -38.5(4) . . . . ?
Cu1 P2 C52 C57 142.0(4) . . . . ?
Cu1 P2 C40 C39 32.2(4) . . . . ?
Cu1 P2 C40 C41 -145.3(3) . . . . ?
Cu1 P2 C46 C47 -86.2(4) . . . . ?
Cu1 P2 C46 C51 82.2(4) . . . . ?
Cu1 N2 C10 C11 6.1(6) . . . . ?
Cu1 N2 C10 C9 -172.3(4) . . . . ?
Cu1 N2 C6 C5 -6.5(5) . . . . ?
Cu1 N2 C6 C7 172.6(4) . . . . ?
Cu1 N1 C1 C15 24.9(6) . . . . ?
Cu1 N1 C1 C2 -157.6(4) . . . . ?
Cu1 N1 C5 C6 -19.8(5) . . . . ?
Cu1 N1 C5 C4 159.9(4) . . . . ?
P1 C25 C26 C27 -174.9(3) . . . . ?
P1 C25 C30 C29 175.2(4) . . . . ?
P1 C31 C36 C35 -173.5(3) . . . . ?
P1 C19 C20 C21 -174.5(4) . . . . ?
P1 C19 C24 C23 176.0(4) . . . . ?
P2 C52 C53 C54 178.2(5) . . . . ?
P2 C52 C57 C56 -177.4(4) . . . . ?
P2 C40 C41 C42 173.9(4) . . . . ?
P2 C46 C47 C48 169.6(4) . . . . ?
P2 C46 C51 C50 -170.2(5) . . . . ?
O1 C32 C31 P1 -2.9(5) . . . . ?
O1 C32 C31 C36 -179.4(3) . . . . ?
O1 C32 C33 C34 176.7(4) . . . . ?
O1 C32 C33 C37 -7.1(6) . . . . ?
O1 C39 C40 P2 9.3(5) . . . . ?
O1 C39 C40 C41 -173.0(4) . . . . ?
O1 C39 C38 C37 -2.9(6) . . . . ?
O1 C39 C38 C43 174.7(4) . . . . ?
N2 C10 C11 C12 152.3(4) . . . . ?
N2 C10 C9 C8 -0.7(8) . . . . ?
N2 C6 C7 C8 1.4(8) . . . . ?
N1 C1 C15 C16 -160.6(6) . . . . ?
N1 C1 C2 C3 -0.3(7) . . . . ?
N1 C5 C6 N2 18.1(6) . . . . ?
N1 C5 C6 C7 -161.0(5) . . . . ?
N1 C5 C4 C3 1.0(8) . . . . ?
C32 O1 C39 C40 -144.1(4) . . . . ?
C32 O1 C39 C38 35.9(5) . . . . ?
C32 C31 C36 C35 2.7(6) . . . . ?
C32 C33 C34 C35 2.9(7) . . . . ?
C32 C33 C37 C38 36.1(5) . . . . ?
C32 C33 C37 C45 -79.9(5) . . . . ?
C32 C33 C37 C44 159.8(5) . . . . ?
C25 P1 C31 C32 81.5(3) . . . . ?
C25 P1 C31 C36 -102.3(4) . . . . ?
C25 P1 C19 C20 22.7(4) . . . . ?
C25 P1 C19 C24 -153.6(4) . . . . ?
C25 C26 C27 C28 -1.4(7) . . . . ?
C25 C30 C29 C28 0.8(7) . . . . ?
C31 P1 C25 C26 167.4(3) . . . . ?
C31 P1 C25 C30 -10.1(4) . . . . ?
C31 P1 C19 C20 -82.3(4) . . . . ?
C31 P1 C19 C24 101.5(4) . . . . ?
C31 C32 C33 C34 -3.5(7) . . . . ?
C31 C32 C33 C37 172.7(4) . . . . ?
C31 C36 C35 C34 -3.3(7) . . . . ?
C36 C35 C34 C33 0.4(7) . . . . ?
C33 C32 C31 P1 177.3(3) . . . . ?
C33 C32 C31 C36 0.8(6) . . . . ?
C39 O1 C32 C31 149.5(4) . . . . ?
C39 O1 C32 C33 -30.8(5) . . . . ?
C39 C40 C41 C42 -3.6(7) . . . . ?
C39 C38 C37 C33 -31.1(6) . . . . ?
C39 C38 C37 C45 84.2(5) . . . . ?
C39 C38 C37 C44 -154.6(4) . . . . ?
C39 C38 C43 C42 0.3(7) . . . . ?
C26 C25 C30 C29 -2.4(7) . . . . ?
C52 P2 C40 C39 -96.7(4) . . . . ?
C52 P2 C40 C41 85.7(4) . . . . ?
C52 P2 C46 C47 39.7(4) . . . . ?
C52 P2 C46 C51 -152.0(4) . . . . ?
C52 C53 C54 C55 0.5(10) . . . . ?
C52 C57 C56 C55 -2.2(8) . . . . ?
C10 N2 C6 C5 177.7(4) . . . . ?
C10 N2 C6 C7 -3.2(7) . . . . ?
C10 C11 C12 C13 -65.4(6) . . . . ?
C10 C9 C8 C7 -1.1(9) . . . . ?
C40 P2 C52 C53 90.6(4) . . . . ?
C40 P2 C52 C57 -88.9(4) . . . . ?
C40 P2 C46 C47 148.5(4) . . . . ?
C40 P2 C46 C51 -43.1(5) . . . . ?
C40 C39 C38 C37 177.1(4) . . . . ?
C40 C39 C38 C43 -5.3(7) . . . . ?
C40 C41 C42 C43 -1.0(8) . . . . ?
C19 P1 C25 C26 59.3(4) . . . . ?
C19 P1 C25 C30 -118.2(4) . . . . ?
C19 P1 C31 C32 -173.9(3) . . . . ?
C19 P1 C31 C36 2.3(4) . . . . ?
C19 C20 C21 C22 -1.4(8) . . . . ?
C19 C24 C23 C22 -1.3(8) . . . . ?
C38 C39 C40 P2 -170.7(3) . . . . ?
C38 C39 C40 C41 7.0(7) . . . . ?
C38 C43 C42 C41 2.7(8) . . . . ?
C30 C25 C26 C27 2.7(7) . . . . ?
C1 N1 C5 C6 177.4(4) . . . . ?
C1 N1 C5 C4 -2.8(7) . . . . ?
C1 C15 C16 C17 -169.3(6) . . . . ?
C1 C2 C3 C4 -1.5(8) . . . . ?
C5 N1 C1 C15 -175.0(4) . . . . ?
C5 N1 C1 C2 2.5(7) . . . . ?
C5 C6 C7 C8 -179.5(5) . . . . ?
C5 C4 C3 C2 1.2(8) . . . . ?
C6 N2 C10 C11 -178.8(4) . . . . ?
C6 N2 C10 C9 2.8(7) . . . . ?
C6 C5 C4 C3 -179.3(5) . . . . ?
C6 C7 C8 C9 0.7(9) . . . . ?
C27 C28 C29 C30 0.6(7) . . . . ?
C20 C19 C24 C23 -0.4(7) . . . . ?
C20 C21 C22 C23 -0.3(8) . . . . ?
C11 C10 C9 C8 -179.0(5) . . . . ?
C34 C33 C37 C38 -148.1(4) . . . . ?
C34 C33 C37 C45 95.9(5) . . . . ?
C34 C33 C37 C44 -24.3(7) . . . . ?
C37 C33 C34 C35 -173.1(4) . . . . ?
C37 C38 C43 C42 177.8(5) . . . . ?
C53 C52 C57 C56 3.1(7) . . . . ?
C57 C52 C53 C54 -2.3(8) . . . . ?
C57 C56 C55 C54 0.3(9) . . . . ?
C24 C19 C20 C21 1.7(7) . . . . ?
C24 C23 C22 C21 1.7(8) . . . . ?
C46 P2 C52 C53 -158.9(4) . . . . ?
C46 P2 C52 C57 21.6(5) . . . . ?
C46 P2 C40 C39 151.6(4) . . . . ?
C46 P2 C40 C41 -25.9(4) . . . . ?
C46 C47 C48 C49 0.1(8) . . . . ?
C46 C51 C50 C49 0.9(9) . . . . ?
C15 C1 C2 C3 177.0(5) . . . . ?
C47 C46 C51 C50 -1.6(8) . . . . ?
C47 C48 C49 C50 -0.9(9) . . . . ?
C29 C28 C27 C26 -0.3(7) . . . . ?
C56 C55 C54 C53 0.5(9) . . . . ?
C2 C1 C15 C16 22.0(8) . . . . ?
C43 C38 C37 C33 151.5(4) . . . . ?
C43 C38 C37 C45 -93.2(6) . . . . ?
C43 C38 C37 C44 28.1(7) . . . . ?
C4 C5 C6 N2 -161.6(4) . . . . ?
C4 C5 C6 C7 19.3(7) . . . . ?
C9 C10 C11 C12 -29.4(7) . . . . ?
C51 C46 C47 C48 1.2(7) . . . . ?
C48 C49 C50 C51 0.4(10) . . . . ?
